data_2204453
loop_
_publ_author_name
'Liu, Ji-Wei'
'Gao, Shan'
'Huo, Li-Hua'
'Gu, Chang-Sheng'
'Zhao, Hui'
'Zhao, Jing-Gui'

_publ_section_title Diaquabis(5-carboxy-1<i>H</i>-imidazole-4-carboxylato-\k^2^<i>N</i>^3^,<i>O</i>^4^)zinc(II)
_journal_issue 11
_journal_name_full 'Acta Crystallographica Section E'
_journal_page_first m1697
_journal_page_last m1699
_journal_paper_doi 10.1107/S1600536804026388
_journal_volume 60
_journal_year 2004
_chemical_formula_iupac '[Zn (C5 H3 N2 O4)2 (H2 O1)2]'
_chemical_formula_moiety 'C10 H10 N4 O10 Zn'
_chemical_formula_sum 'C10 H10 N4 O10 Zn'
_chemical_formula_weight 411.61
_chemical_name_systematic
;
Diaquabis(5-carboxy-1H-imidazole-4-carboxylato-\k^2^N^3^,O^4^)zinc(II)
;
_space_group_IT_number 14
_symmetry_cell_setting monoclinic
_symmetry_space_group_name_Hall '-P 2yn'
_symmetry_space_group_name_H-M 'P 1 21/n 1'
_atom_sites_solution_hydrogens geom
_atom_sites_solution_primary direct
_atom_sites_solution_secondary difmap
_cell_angle_alpha 90.00
_cell_angle_beta 111.87(3)
_cell_angle_gamma 90.00
_cell_formula_units_Z 2
_cell_length_a 5.0974(10)
_cell_length_b 22.414(5)
_cell_length_c 6.5617(13)
_cell_measurement_reflns_used 6098
_cell_measurement_temperature 293(2)
_cell_measurement_theta_max 27.46
_cell_measurement_theta_min 3.47
_cell_volume 695.7(3)
_computing_cell_refinement RAPID-AUTO
_computing_data_collection 'RAPID-AUTO (Rigaku, 1998)'
_computing_data_reduction 'CrystalStructure (Rigaku/MSC, 2002)'
_computing_molecular_graphics 'ORTEPII (Johnson, 1976)'
_computing_structure_refinement 'SHELXS97 (Sheldrick, 1997)'
_computing_structure_solution 'SHELXS97(Sheldrick, 1997)'
_diffrn_ambient_temperature 293(2)
_diffrn_detector_area_resol_mean 10
_diffrn_measured_fraction_theta_full 0.998
_diffrn_measured_fraction_theta_max 0.998
_diffrn_measurement_device_type 'Rigaku R-AXIS RAPID'
_diffrn_measurement_method '\w scan'
_diffrn_radiation_monochromator graphite
_diffrn_radiation_source 'fine-focus sealed tube'
_diffrn_radiation_type MoK\a
_diffrn_radiation_wavelength 0.71073
_diffrn_reflns_av_R_equivalents 0.0238
_diffrn_reflns_av_sigmaI/netI 0.0184
_diffrn_reflns_limit_h_max 6
_diffrn_reflns_limit_h_min -5
_diffrn_reflns_limit_k_max 28
_diffrn_reflns_limit_k_min -29
_diffrn_reflns_limit_l_max 8
_diffrn_reflns_limit_l_min -8
_diffrn_reflns_number 6667
_diffrn_reflns_theta_full 27.47
_diffrn_reflns_theta_max 27.47
_diffrn_reflns_theta_min 3.47
_diffrn_standards_decay_% 0
_diffrn_standards_interval_count 0
_diffrn_standards_interval_time 0
_diffrn_standards_number 0
_exptl_absorpt_coefficient_mu 1.835
_exptl_absorpt_correction_T_max 0.706
_exptl_absorpt_correction_T_min 0.595
_exptl_absorpt_correction_type multi-scan
_exptl_absorpt_process_details '(ABSCOR; Higashi, 1995)'
_exptl_crystal_colour Colorless
_exptl_crystal_density_diffrn 1.965
_exptl_crystal_density_method 'not measured'
_exptl_crystal_description Prism
_exptl_crystal_F_000 416
_exptl_crystal_size_max 0.37
_exptl_crystal_size_mid 0.24
_exptl_crystal_size_min 0.19
_refine_diff_density_max 0.381
_refine_diff_density_min -0.187
_refine_ls_extinction_method none
_refine_ls_goodness_of_fit_ref 1.050
_refine_ls_hydrogen_treatment constr
_refine_ls_matrix_type full
_refine_ls_number_parameters 124
_refine_ls_number_reflns 1599
_refine_ls_number_restraints 4
_refine_ls_restrained_S_all 1.053
_refine_ls_R_factor_all 0.0260
_refine_ls_R_factor_gt 0.0229
_refine_ls_shift/su_max 0.001
_refine_ls_shift/su_mean 0.000
_refine_ls_structure_factor_coef Fsqd
_refine_ls_weighting_details 'calc w = 1/[\s^2^(Fo^2^)+(0.0382P)^2^+0.2368P] where P = (Fo^2^+2Fc^2^)/3'
_refine_ls_weighting_scheme calc
_refine_ls_wR_factor_gt 0.0623
_refine_ls_wR_factor_ref 0.0638
_reflns_number_gt 1441
_reflns_number_total 1599
_reflns_threshold_expression I>2\s(I)
_cod_data_source_file bv6004.cif
_cod_data_source_block I
_cod_depositor_comments
;
The following automatic conversions were performed:
'_symmetry_cell_setting' value 'Monoclinic' changed to 'monoclinic'
according to '/home/saulius/struct/CIF-dictionaries/cif_core.dic'
dictionary named 'cif_core.dic' version 2.4.1 from
2010-06-29.

'_exptl_absorpt_correction_type' value 'Multi-scan' changed
to 'multi-scan' according to
'/home/saulius/struct/CIF-dictionaries/cif_core.dic' dictionary named
'cif_core.dic' version 2.4.1 from 2010-06-29.

Automatic conversion script
Id: cif_fix_enum 1527 2010-12-29 10:47:43Z saulius 

The following automatic conversions were performed:

'_symmetry_cell_setting' value 'Monoclinic' changed to 'monoclinic'
according to /home/saulius/struct/CIF-dictionaries/cif_core.dic
dictionary named 'cif_core.dic' version 2.4.1 from
2010-06-29.

'_exptl_absorpt_correction_type' value 'Multi-scan'
changed to 'multi-scan' according to
/home/saulius/struct/CIF-dictionaries/cif_core.dic dictionary named
'cif_core.dic' version 2.4.1 from 2010-06-29.

Automatic conversion script
Id: cif_fix_values 1715 2011-07-08 13:25:40Z adriana 
;
_cod_original_sg_symbol_H-M 'P 21/n'
_cod_database_code 2204453
_cod_database_fobs_code 2204453

loop_
_symmetry_equiv_pos_as_xyz
'x, y, z'
'-x+1/2, y+1/2, -z+1/2'
'-x, -y, -z'
'x-1/2, -y-1/2, z-1/2'

loop_
_atom_site_label
_atom_site_fract_x
_atom_site_fract_y
_atom_site_fract_z
_atom_site_U_iso_or_equiv
_atom_site_adp_type
_atom_site_calc_flag
_atom_site_refinement_flags
_atom_site_occupancy
_atom_site_type_symbol
Zn1 0.5000 0.5000 0.5000 0.02317(10) Uani d S 1 Zn
N1 0.3455(3) 0.58612(6) 0.4239(2) 0.0221(3) Uani d . 1 N
N2 0.2242(3) 0.68032(6) 0.3835(2) 0.0252(3) Uani d D 1 N
O1 0.6583(2) 0.52117(5) 0.24825(18) 0.0258(2) Uani d . 1 O
O2 0.6875(3) 0.59671(5) 0.03532(19) 0.0296(3) Uani d . 1 O
O3 0.5530(3) 0.70545(6) -0.0123(2) 0.0388(3) Uani d D 1 O
O4 0.3488(3) 0.77010(5) 0.1343(2) 0.0416(3) Uani d . 1 O
O1W 0.8725(3) 0.54055(6) 0.73704(19) 0.0316(3) Uani d D 1 O
C1 0.2163(3) 0.62926(7) 0.4873(3) 0.0246(3) Uani d . 1 C
C2 0.6061(3) 0.57368(7) 0.1770(2) 0.0216(3) Uani d . 1 C
C3 0.4383(3) 0.61098(6) 0.2715(2) 0.0207(3) Uani d . 1 C
C4 0.3632(3) 0.66998(7) 0.2453(3) 0.0229(3) Uani d . 1 C
C5 0.4190(4) 0.71938(7) 0.1177(3) 0.0291(3) Uani d . 1 C
H1W1 0.846(4) 0.5532(10) 0.849(2) 0.047 Uiso d D 1 H
H1W2 1.023(3) 0.5203(10) 0.773(3) 0.047 Uiso d D 1 H
H1 0.1317 0.6248 0.5898 0.030 Uiso calc R 1 H
H6 0.1537 0.7139 0.4011 0.030 Uiso calc RD 1 H
H7 0.595(6) 0.6686(5) -0.007(4) 0.058 Uiso d D 1 H

loop_
_atom_site_aniso_label
_atom_site_aniso_U_11
_atom_site_aniso_U_22
_atom_site_aniso_U_33
_atom_site_aniso_U_12
_atom_site_aniso_U_13
_atom_site_aniso_U_23
Zn1 0.02980(16) 0.01694(14) 0.02761(15) 0.00371(9) 0.01629(11) 0.00407(9)
N1 0.0274(6) 0.0189(6) 0.0249(6) 0.0024(5) 0.0152(5) 0.0025(5)
N2 0.0314(7) 0.0168(6) 0.0321(7) 0.0040(5) 0.0175(6) -0.0014(5)
O1 0.0318(6) 0.0207(5) 0.0308(6) 0.0054(5) 0.0186(5) 0.0015(5)
O2 0.0408(6) 0.0259(6) 0.0325(6) 0.0015(5) 0.0257(5) 0.0012(5)
O3 0.0580(8) 0.0245(6) 0.0489(8) 0.0026(6) 0.0372(7) 0.0088(5)
O4 0.0568(8) 0.0217(6) 0.0553(8) 0.0074(6) 0.0313(7) 0.0101(6)
O1W 0.0301(6) 0.0350(7) 0.0325(6) 0.0052(5) 0.0150(5) -0.0061(5)
C1 0.0290(8) 0.0230(7) 0.0276(7) 0.0022(6) 0.0171(6) 0.0006(6)
C2 0.0238(7) 0.0211(7) 0.0223(7) 0.0000(6) 0.0114(5) -0.0020(6)
C3 0.0245(7) 0.0183(7) 0.0223(7) 0.0005(6) 0.0121(6) 0.0002(5)
C4 0.0256(7) 0.0193(7) 0.0273(7) -0.0001(6) 0.0137(6) 0.0009(6)
C5 0.0341(8) 0.0212(7) 0.0350(8) 0.0001(7) 0.0162(7) 0.0052(6)

loop_
_atom_type_symbol
_atom_type_description
_atom_type_scat_dispersion_real
_atom_type_scat_dispersion_imag
_atom_type_scat_source
C C 0.0033 0.0016 'International Tables Vol C Tables 4.2.6.8 and 6.1.1.4'
H H 0.0000 0.0000 'International Tables Vol C Tables 4.2.6.8 and 6.1.1.4'
N N 0.0061 0.0033 'International Tables Vol C Tables 4.2.6.8 and 6.1.1.4'
O O 0.0106 0.0060 'International Tables Vol C Tables 4.2.6.8 and 6.1.1.4'
Zn Zn 0.2839 1.4301 'International Tables Vol C Tables 4.2.6.8 and 6.1.1.4'

loop_
_geom_angle_atom_site_label_1
_geom_angle_atom_site_label_2
_geom_angle_atom_site_label_3
_geom_angle_site_symmetry_1
_geom_angle_site_symmetry_3
_geom_angle
_geom_angle_publ_flag
N1 Zn1 N1 . 3_666 180.0 yes
N1 Zn1 O1 3_666 . 99.98(5) yes
N1 Zn1 O1 . . 80.02(5) yes
N1 Zn1 O1W . . 86.26(5) yes
N1 Zn1 O1W 3_666 . 93.74(5) yes
O1 Zn1 O1 3_666 . 180.0000(10) yes
O1 Zn1 O1W 3_666 . 91.19(5) yes
O1 Zn1 O1W . . 88.81(5) yes
O1W Zn1 O1W 3_666 . 180.00(6) yes
Zn1 O1W H1W1 . . 112.5(16) no
Zn1 O1W H1W2 . . 116.1(16) no
N1 Zn1 O1 . 3_666 99.98(5) no
N1 Zn1 O1 3_666 3_666 80.02(5) no
N1 Zn1 O1W . 3_666 93.74(5) no
N1 Zn1 O1W 3_666 3_666 86.26(5) no
N1 C1 N2 . . 110.59(13) no
N1 C1 H1 . . 124.7 no
N1 C3 C2 . . 118.88(13) no
N2 C1 H1 . . 124.7 no
N2 C4 C3 . . 105.72(13) no
N2 C4 C5 . . 120.47(14) no
O1 Zn1 O1W 3_666 3_666 88.81(5) no
O1 Zn1 O1W . 3_666 91.19(5) no
O1 C2 O2 . . 125.08(14) no
O1 C2 C3 . . 116.52(13) no
O2 C2 C3 . . 118.40(13) no
O3 C5 C4 . . 116.50(14) no
O4 C5 O3 . . 121.66(15) no
O4 C5 C4 . . 121.83(16) no
C1 N1 Zn1 . . 142.58(11) no
C1 N1 C3 . . 106.24(12) no
C1 N2 C4 . . 108.35(13) no
C1 N2 H6 . . 125.8 no
C2 O1 Zn1 . . 113.89(9) no
C3 N1 Zn1 . . 110.49(9) no
C3 C4 C5 . . 133.66(15) no
C4 N2 H6 . . 125.8 no
C4 C3 N1 . . 109.09(13) no
C4 C3 C2 . . 131.92(14) no
C5 O3 H7 . . 112.8(19) no
H1W1 O1W H1W2 . . 111.1(14) no

loop_
_geom_bond_atom_site_label_1
_geom_bond_atom_site_label_2
_geom_bond_site_symmetry_2
_geom_bond_distance
_geom_bond_publ_flag
Zn1 N1 . 2.0742(13) yes
Zn1 O1 . 2.1445(12) yes
Zn1 O1W . 2.1565(14) yes
O1 C2 . 1.2578(19) yes
O2 C2 . 1.2611(18) yes
O3 C5 . 1.314(2) yes
O4 C5 . 1.209(2) yes
Zn1 N1 3_666 2.0742(13) no
Zn1 O1 3_666 2.1445(12) no
Zn1 O1W 3_666 2.1565(14) no
N1 C1 . 1.322(2) no
N1 C3 . 1.3736(18) no
N2 C1 . 1.340(2) no
N2 C4 . 1.362(2) no
N2 H6 . 0.8600 no
O3 H7 . 0.85(2) no
O1W H1W1 . 0.84(3) no
O1W H1W2 . 0.85(3) no
C1 H1 . 0.9300 no
C2 C3 . 1.486(2) no
C3 C4 . 1.370(2) no
C4 C5 . 1.478(2) no

loop_
_geom_hbond_atom_site_label_D
_geom_hbond_atom_site_label_H
_geom_hbond_atom_site_label_A
_geom_hbond_site_symmetry_A
_geom_hbond_distance_DH
_geom_hbond_distance_HA
_geom_hbond_distance_DA
_geom_hbond_angle_DHA
_geom_hbond_publ_flag
N2 H6 O3 4_576 0.86 2.02 2.869(3) 169.9 yes
N2 H6 O4 4_576 0.86 2.58 3.155(3) 125.2 yes
O3 H7 O2 . 0.85(2) 1.67(2) 2.519(3) 173(3) yes
O1W H1W1 O2 1_556 0.84(3) 1.96(3) 2.772(3) 162(2) yes
O1W H1W2 O1 3_766 0.85(3) 1.92(3) 2.733(3) 160(2) yes

loop_
_geom_torsion_atom_site_label_1
_geom_torsion_atom_site_label_2
_geom_torsion_atom_site_label_3
_geom_torsion_atom_site_label_4
_geom_torsion_site_symmetry_1
_geom_torsion
_geom_torsion_publ_flag
Zn1 N1 C1 N2 . 168.31(13) no
Zn1 N1 C3 C2 . 4.30(16) no
Zn1 N1 C3 C4 . -172.44(10) no
Zn1 O1 C2 O2 . 177.16(12) no
Zn1 O1 C2 C3 . -1.98(17) no
N1 Zn1 O1 C2 3_666 -176.67(11) no
N1 Zn1 O1 C2 . 3.33(11) no
N1 C3 C4 N2 . -0.03(17) no
N1 C3 C4 C5 . 175.49(17) no
N2 C4 C5 O3 . -179.68(15) no
N2 C4 C5 O4 . 1.3(3) no
O1 Zn1 N1 C1 3_666 7.70(19) no
O1 Zn1 N1 C1 . -172.30(19) no
O1 Zn1 N1 C3 3_666 176.10(10) no
O1 Zn1 N1 C3 . -3.90(10) no
O1 C2 C3 N1 . -1.6(2) no
O1 C2 C3 C4 . 174.26(16) no
O2 C2 C3 N1 . 179.19(13) no
O2 C2 C3 C4 . -4.9(3) no
O1W Zn1 N1 C1 3_666 97.15(18) no
O1W Zn1 N1 C1 . -82.85(18) no
O1W Zn1 N1 C3 3_666 -94.45(10) no
O1W Zn1 N1 C3 . 85.55(10) no
O1W Zn1 O1 C2 3_666 96.93(11) no
O1W Zn1 O1 C2 . -83.07(11) no
C1 N1 C3 C2 . 176.98(13) no
C1 N1 C3 C4 . 0.24(17) no
C1 N2 C4 C3 . -0.20(17) no
C1 N2 C4 C5 . -176.44(14) no
C2 C3 C4 N2 . -176.19(15) no
C2 C3 C4 C5 . -0.7(3) no
C3 N1 C1 N2 . -0.37(18) no
C3 C4 C5 O3 . 5.3(3) no
C3 C4 C5 O4 . -173.68(18) no
C4 N2 C1 N1 . 0.36(19) no
